data_4002346
loop_
_publ_author_name
'Kennedy, B.J.'
'Hunter, B.A.'

_publ_section_title
;
 Cation disorder in Pb-doped Sr Bi2 Nb2 O9
;
_journal_name_full 'Chemistry of Materials (1,1989-)'
_journal_page_first 4612
_journal_page_last 4617
_journal_volume 13
_journal_year 2001
_chemical_formula_sum 'Bi2 Nb2 O9 Pb0.49 Sr0.5'
_chemical_name_systematic 'Pb0.49 Sr0.50 Bi2 Nb2 O9'
_space_group_IT_number 36
_symmetry_space_group_name_Hall 'A -2 2a'
_symmetry_space_group_name_H-M 'A 21 a m'
_cell_angle_alpha 90
_cell_angle_beta 90
_cell_angle_gamma 90
_cell_formula_units_Z 4
_cell_length_a 5.5074
_cell_length_b 5.5034
_cell_length_c 25.3326
_cell_volume 767.817
_citation_journal_id_ASTM CMATEX
_cod_data_source_file Kennedy_CMATEX_2001_1462.cif
_cod_data_source_block Bi2Nb2O9Pb0.49Sr0.5
_cod_original_cell_volume 767.8165
_cod_original_sg_symbol_Hall 'C 2c -2 (z,y,-x)'
_cod_database_code 4002346

loop_
_symmetry_equiv_pos_as_xyz
x,y,z
x+1/2,-y,-z
x,y,-z
x+1/2,-y,z
x,y+1/2,z+1/2
x+1/2,-y+1/2,-z+1/2
x,y+1/2,-z+1/2
x+1/2,-y+1/2,z+1/2

loop_
_atom_site_label
_atom_site_type_symbol
_atom_site_fract_x
_atom_site_fract_y
_atom_site_fract_z
_atom_site_occupancy
_atom_site_U_iso_or_equiv
Pb2 Pb+2 0.4978 0.74 0.201 0.18 0.0
Bi1 Bi+3 0 0.2369 0 0.48 0.0
Sr1 Sr+2 0 0.2369 0 0.38 0.0
O3 O-2 0.727 -0.005 0.25 1 0.0
Bi2 Bi+3 0.4978 0.74 0.201 0.76 0.0
O2 O-2 0.459 0.792 0.3407 1 0.0
O1 O-2 0.459 0.202 0 1 0.0
O5 O-2 0.739 0.971 0.5704 1 0.0
Sr2 Sr+2 0.4978 0.74 0.201 0.06 0.0
Pb1 Pb+2 0 0.2369 0 0.13 0.0
O4 O-2 0.679 0.957 0.0833 1 0.0
Nb1 Nb+5 0.4708 0.7558 0.4134 1 0.0
